data_4073368
loop_
_publ_author_name
'Ghosh, Sushobhan'
'Mukherjee, Partha Sarathi'

_publ_section_title
;
 Self-Assembly of Metallamacrocycles via a Rigid Phosphorus Donor Linker#
;
_journal_issue 14
_journal_name_full Organometallics
_journal_page_first 3362
_journal_paper_doi 10.1021/om700296k
_journal_volume 26
_journal_year 2007
_chemical_formula_sum 'C59.5 H69 Cl4 N5 O17.5 P4 Pd2'
_chemical_formula_weight 1612.68
_chemical_name_systematic
; 
 ? 
;
_space_group_IT_number 14
_symmetry_cell_setting monoclinic
_symmetry_space_group_name_Hall '-P 2yn'
_symmetry_space_group_name_H-M 'P 1 21/n 1'
_atom_sites_solution_hydrogens geom
_atom_sites_solution_primary direct
_atom_sites_solution_secondary difmap
_audit_creation_method SHELXL-97
_cell_angle_alpha 90.00
_cell_angle_beta 96.068(4)
_cell_angle_gamma 90.00
_cell_formula_units_Z 4
_cell_length_a 12.0427(5)
_cell_length_b 24.4381(11)
_cell_length_c 23.0694(10)
_cell_measurement_temperature 150(2)
_cell_volume 6751.3(5)
_computing_cell_refinement 'Crysalis, Oxford Diffraction'
_computing_data_collection 'Crysalis, Oxford Diffraction'
_computing_data_reduction 'Crysalis, Oxford Diffraction'
_computing_molecular_graphics PLATON(Spek,2004)
_computing_structure_refinement 'SHELXL-97 (Sheldrick, 1997)'
_computing_structure_solution 'SHELXS-97 (Sheldrick, 1997)'
_diffrn_ambient_temperature 150(2)
_diffrn_measured_fraction_theta_full 0.996
_diffrn_measured_fraction_theta_max 0.996
_diffrn_measurement_device 'Oxford Diffaction X-Calibur System'
_diffrn_measurement_method '321 frames, counting time 10 s.'
_diffrn_radiation_monochromator graphite
_diffrn_radiation_source 'fine-focus sealed tube'
_diffrn_radiation_type MoK\a
_diffrn_radiation_wavelength 0.71073
_diffrn_reflns_av_R_equivalents 0.0804
_diffrn_reflns_av_sigmaI/netI 0.2175
_diffrn_reflns_limit_h_max 15
_diffrn_reflns_limit_h_min -10
_diffrn_reflns_limit_k_max 31
_diffrn_reflns_limit_k_min -30
_diffrn_reflns_limit_l_max 29
_diffrn_reflns_limit_l_min -27
_diffrn_reflns_number 39177
_diffrn_reflns_theta_full 27.50
_diffrn_reflns_theta_max 27.50
_diffrn_reflns_theta_min 2.38
_exptl_absorpt_coefficient_mu 0.857
_exptl_absorpt_correction_T_max 1.324
_exptl_absorpt_correction_T_min 0.751
_exptl_absorpt_correction_type empirical
_exptl_absorpt_process_details 'ABSPACK, Oxford Diffraction Ltd'
_exptl_crystal_colour colorless
_exptl_crystal_density_diffrn 1.587
_exptl_crystal_density_method 'not measured'
_exptl_crystal_description block
_exptl_crystal_F_000 3284
_exptl_crystal_size_max 0.30
_exptl_crystal_size_mid 0.20
_exptl_crystal_size_min 0.20
_refine_diff_density_max 1.455
_refine_diff_density_min -1.021
_refine_diff_density_rms 0.152
_refine_ls_extinction_method none
_refine_ls_goodness_of_fit_ref 1.052
_refine_ls_hydrogen_treatment mixed
_refine_ls_matrix_type full
_refine_ls_number_parameters 792
_refine_ls_number_reflns 15458
_refine_ls_number_restraints 0
_refine_ls_restrained_S_all 1.052
_refine_ls_R_factor_all 0.1445
_refine_ls_R_factor_gt 0.0687
_refine_ls_shift/su_max 0.000
_refine_ls_shift/su_mean 0.000
_refine_ls_structure_factor_coef Fsqd
_refine_ls_weighting_details
;
_refine_ls_weighting_details 
  w=1/[\s^2^(Fo^2^)+(0.0675P)^2^+0.0000P] where P=(Fo^2^+2Fc^2^)/3 
;
_refine_ls_weighting_scheme calc
_refine_ls_wR_factor_gt 0.1723
_refine_ls_wR_factor_ref 0.1893
_reflns_number_gt 6107
_reflns_number_total 15458
_reflns_threshold_expression >2sigma(I)
_cod_data_source_file om700296k-file001.cif
_cod_data_source_block 2a
_cod_original_sg_symbol_H-M P21/c
_cod_original_formula_sum 'C59.50 H69 Cl4 N5 O17.50 P4 Pd2'
_cod_database_code 4073368

loop_
_symmetry_equiv_pos_as_xyz
'x, y, z'
'-x+1/2, y+1/2, -z+1/2'
'-x, -y, -z'
'x-1/2, -y-1/2, z-1/2'

loop_
_atom_site_label
_atom_site_type_symbol
_atom_site_fract_x
_atom_site_fract_y
_atom_site_fract_z
_atom_site_U_iso_or_equiv
_atom_site_adp_type
_atom_site_occupancy
_atom_site_symmetry_multiplicity
_atom_site_calc_flag
_atom_site_refinement_flags
_atom_site_disorder_assembly
_atom_site_disorder_group
Pd1 Pd 0.01536(5) 0.31806(2) 0.88984(2) 0.02936(17) Uani 1 1 d . . .
Pd2 Pd -0.01723(5) 0.19187(2) 1.14620(3) 0.03158(18) Uani 1 1 d . . .
C2 C -0.0894(6) 0.2316(3) 1.0031(3) 0.0305(18) Uani 1 1 d . . .
H2 H -0.1282 0.2572 0.9790 0.037 Uiso 1 1 calc R . .
C3 C 0.0045(7) 0.2117(3) 0.9870(3) 0.036(2) Uani 1 1 d . . .
H3 H 0.0436 0.1861 1.0111 0.043 Uiso 1 1 calc R . .
C6 C 0.1172(6) 0.3183(3) 1.0388(3) 0.0276(17) Uani 1 1 d . . .
H6 H 0.1838 0.2987 1.0422 0.033 Uiso 1 1 calc R . .
C7 C 0.0542(6) 0.3140(3) 1.0806(3) 0.0292(17) Uani 1 1 d . . .
H7 H -0.0109 0.3348 1.0771 0.035 Uiso 1 1 calc R . .
C12 C -0.0813(7) 0.3383(3) 0.7698(3) 0.041(2) Uani 1 1 d . . .
H12A H -0.0168 0.3510 0.7518 0.049 Uiso 1 1 calc R . .
H12B H -0.1380 0.3272 0.7391 0.049 Uiso 1 1 calc R . .
C13 C -0.1250(7) 0.3834(3) 0.8041(3) 0.040(2) Uani 1 1 d . . .
H13A H -0.1381 0.4159 0.7801 0.048 Uiso 1 1 calc R . .
H13B H -0.1946 0.3728 0.8185 0.048 Uiso 1 1 calc R . .
C16 C -0.0205(7) 0.0848(3) 1.2067(4) 0.050(2) Uani 1 1 d . . .
H16A H -0.0669 0.0605 1.2271 0.060 Uiso 1 1 calc R . .
H16B H 0.0332 0.0628 1.1885 0.060 Uiso 1 1 calc R . .
C17 C 0.0376(7) 0.1232(4) 1.2477(4) 0.051(2) Uani 1 1 d . . .
H17A H 0.0923 0.1037 1.2739 0.062 Uiso 1 1 calc R . .
H17B H -0.0154 0.1403 1.2709 0.062 Uiso 1 1 calc R . .
C21 C 0.0531(6) 0.3201(3) 1.2010(3) 0.0296(18) Uani 1 1 d . . .
C22 C 0.0032(7) 0.3039(4) 1.2495(4) 0.045(2) Uani 1 1 d . . .
H22 H -0.0203 0.2679 1.2532 0.054 Uiso 1 1 calc R . .
C23 C -0.0115(8) 0.3422(5) 1.2929(4) 0.069(3) Uani 1 1 d . . .
H23 H -0.0456 0.3317 1.3255 0.083 Uiso 1 1 calc R . .
C24 C 0.0246(9) 0.3962(5) 1.2877(5) 0.075(3) Uani 1 1 d . . .
H24 H 0.0157 0.4211 1.3174 0.091 Uiso 1 1 calc R . .
C25 C 0.0719(9) 0.4125(4) 1.2403(4) 0.066(3) Uani 1 1 d . . .
H25 H 0.0953 0.4485 1.2364 0.080 Uiso 1 1 calc R . .
C26 C 0.0848(7) 0.3742(4) 1.1976(4) 0.050(2) Uani 1 1 d . . .
H26 H 0.1167 0.3855 1.1646 0.060 Uiso 1 1 calc R . .
C31 C 0.2181(6) 0.3935(3) 0.9668(4) 0.038(2) Uani 1 1 d . . .
C32 C 0.2877(6) 0.4104(3) 1.0159(3) 0.036(2) Uani 1 1 d . . .
H32 H 0.2654 0.4063 1.0531 0.043 Uiso 1 1 calc R . .
C33 C 0.3900(7) 0.4334(3) 1.0086(4) 0.046(2) Uani 1 1 d . . .
H33 H 0.4348 0.4460 1.0412 0.055 Uiso 1 1 calc R . .
C34 C 0.4276(7) 0.4383(3) 0.9547(5) 0.052(3) Uani 1 1 d . . .
H34 H 0.4981 0.4526 0.9510 0.063 Uiso 1 1 calc R . .
C35 C 0.3597(7) 0.4219(3) 0.9065(4) 0.050(2) Uani 1 1 d . . .
H35 H 0.3840 0.4261 0.8698 0.060 Uiso 1 1 calc R . .
C36 C 0.2532(7) 0.3986(3) 0.9113(4) 0.044(2) Uani 1 1 d . . .
H36 H 0.2080 0.3871 0.8784 0.053 Uiso 1 1 calc R . .
C41 C 0.2283(6) 0.2596(3) 1.1498(3) 0.0299(18) Uani 1 1 d . . .
C42 C 0.2667(7) 0.2181(3) 1.1169(3) 0.040(2) Uani 1 1 d . . .
H42 H 0.2154 0.1954 1.0959 0.048 Uiso 1 1 calc R . .
C43 C 0.3805(6) 0.2093(3) 1.1142(3) 0.041(2) Uani 1 1 d . . .
H43 H 0.4045 0.1811 1.0914 0.049 Uiso 1 1 calc R . .
C44 C 0.4557(6) 0.2422(4) 1.1452(3) 0.040(2) Uani 1 1 d . . .
H44 H 0.5318 0.2368 1.1435 0.048 Uiso 1 1 calc R . .
C45 C 0.4202(6) 0.2830(4) 1.1785(3) 0.043(2) Uani 1 1 d . . .
H45 H 0.4728 0.3051 1.1997 0.051 Uiso 1 1 calc R . .
C46 C 0.3066(6) 0.2928(3) 1.1819(3) 0.0314(19) Uani 1 1 d . . .
H46 H 0.2837 0.3209 1.2050 0.038 Uiso 1 1 calc R . .
C51 C -0.2407(6) 0.2673(3) 1.0812(3) 0.0297(18) Uani 1 1 d . . .
C52 C -0.3215(6) 0.2831(3) 1.0366(4) 0.042(2) Uani 1 1 d . . .
H52 H -0.3252 0.2663 1.0003 0.051 Uiso 1 1 calc R . .
C53 C -0.3958(7) 0.3238(3) 1.0467(4) 0.047(2) Uani 1 1 d . . .
H53 H -0.4522 0.3331 1.0177 0.056 Uiso 1 1 calc R . .
C54 C -0.3880(7) 0.3510(4) 1.0991(4) 0.051(2) Uani 1 1 d . . .
H54 H -0.4356 0.3800 1.1049 0.061 Uiso 1 1 calc R . .
C55 C -0.3082(7) 0.3344(3) 1.1430(4) 0.047(2) Uani 1 1 d . . .
H55 H -0.3046 0.3513 1.1793 0.057 Uiso 1 1 calc R . .
C56 C -0.2356(6) 0.2941(3) 1.1340(4) 0.040(2) Uani 1 1 d . . .
H56 H -0.1812 0.2842 1.1638 0.048 Uiso 1 1 calc R . .
C61 C -0.0152(6) 0.4058(3) 1.0000(3) 0.0308(18) Uani 1 1 d . . .
C62 C -0.1283(7) 0.3969(3) 0.9813(3) 0.041(2) Uani 1 1 d . . .
H62 H -0.1487 0.3713 0.9523 0.049 Uiso 1 1 calc R . .
C63 C -0.2107(8) 0.4268(3) 1.0064(4) 0.048(2) Uani 1 1 d . . .
H63 H -0.2855 0.4230 0.9923 0.058 Uiso 1 1 calc R . .
C64 C -0.1800(8) 0.4620(4) 1.0520(4) 0.056(3) Uani 1 1 d . . .
H64 H -0.2341 0.4805 1.0703 0.068 Uiso 1 1 calc R . .
C65 C -0.0652(8) 0.4695(4) 1.0707(4) 0.050(2) Uani 1 1 d . . .
H65 H -0.0448 0.4931 1.1016 0.060 Uiso 1 1 calc R . .
C66 C 0.0161(7) 0.4433(3) 1.0447(3) 0.039(2) Uani 1 1 d . . .
H66 H 0.0911 0.4502 1.0563 0.047 Uiso 1 1 calc R . .
C71 C 0.2084(6) 0.2176(3) 0.9346(3) 0.0338(19) Uani 1 1 d . . .
C72 C 0.2869(6) 0.2541(3) 0.9181(3) 0.036(2) Uani 1 1 d . . .
H72 H 0.2640 0.2872 0.9011 0.044 Uiso 1 1 calc R . .
C73 C 0.3985(7) 0.2416(4) 0.9268(4) 0.050(2) Uani 1 1 d . . .
H73 H 0.4506 0.2666 0.9158 0.060 Uiso 1 1 calc R . .
C74 C 0.4342(7) 0.1929(4) 0.9514(4) 0.053(3) Uani 1 1 d . . .
H74 H 0.5102 0.1853 0.9573 0.064 Uiso 1 1 calc R . .
C75 C 0.3584(7) 0.1552(4) 0.9673(4) 0.051(2) Uani 1 1 d . . .
H75 H 0.3827 0.1218 0.9833 0.062 Uiso 1 1 calc R . .
C76 C 0.2448(6) 0.1674(3) 0.9593(3) 0.036(2) Uani 1 1 d . . .
H76 H 0.1931 0.1423 0.9703 0.043 Uiso 1 1 calc R . .
C81 C 0.0076(7) 0.1796(3) 0.8700(3) 0.041(2) Uani 1 1 d . . .
C82 C 0.0761(9) 0.1559(4) 0.8311(4) 0.058(3) Uani 1 1 d . . .
H82 H 0.1502 0.1667 0.8311 0.069 Uiso 1 1 calc R . .
C83 C 0.0302(12) 0.1152(4) 0.7919(4) 0.084(4) Uani 1 1 d . . .
H83 H 0.0741 0.0992 0.7658 0.101 Uiso 1 1 calc R . .
C84 C -0.0799(14) 0.0992(5) 0.7924(5) 0.104(6) Uani 1 1 d . . .
H84 H -0.1096 0.0716 0.7677 0.125 Uiso 1 1 calc R . .
C85 C -0.1437(11) 0.1242(4) 0.8294(5) 0.084(4) Uani 1 1 d . . .
H85 H -0.2184 0.1144 0.8288 0.100 Uiso 1 1 calc R . .
C86 C -0.1020(8) 0.1626(4) 0.8664(4) 0.060(3) Uani 1 1 d . . .
H86 H -0.1491 0.1786 0.8910 0.072 Uiso 1 1 calc R . .
C91 C -0.2367(6) 0.1543(3) 1.0461(4) 0.038(2) Uani 1 1 d . . .
C92 C -0.3327(7) 0.1447(3) 1.0728(4) 0.041(2) Uani 1 1 d . . .
H92 H -0.3520 0.1677 1.1022 0.049 Uiso 1 1 calc R . .
C93 C -0.4005(7) 0.0997(4) 1.0548(5) 0.059(3) Uani 1 1 d . . .
H93 H -0.4658 0.0927 1.0717 0.071 Uiso 1 1 calc R . .
C94 C -0.3678(10) 0.0655(4) 1.0110(5) 0.071(3) Uani 1 1 d . . .
H94 H -0.4126 0.0357 0.9993 0.085 Uiso 1 1 calc R . .
C95 C -0.2747(10) 0.0739(4) 0.9851(5) 0.082(4) Uani 1 1 d . . .
H95 H -0.2552 0.0508 0.9558 0.098 Uiso 1 1 calc R . .
C96 C -0.2102(7) 0.1171(4) 1.0030(4) 0.055(3) Uani 1 1 d . . .
H96 H -0.1446 0.1227 0.9858 0.066 Uiso 1 1 calc R . .
N11 N -0.0490(5) 0.2906(2) 0.8082(2) 0.0329(15) Uani 1 1 d . . .
H11A H 0.0026 0.2703 0.7924 0.039 Uiso 1 1 calc R . .
H11B H -0.1091 0.2694 0.8114 0.039 Uiso 1 1 calc R . .
N14 N -0.0395(5) 0.3939(2) 0.8524(3) 0.0376(16) Uani 1 1 d . . .
H14A H -0.0677 0.4149 0.8794 0.045 Uiso 1 1 calc R . .
H14B H 0.0184 0.4118 0.8395 0.045 Uiso 1 1 calc R . .
N15 N -0.0924(5) 0.1168(2) 1.1606(3) 0.0428(18) Uani 1 1 d . . .
H15A H -0.1604 0.1225 1.1724 0.051 Uiso 1 1 calc R . .
H15B H -0.1011 0.0976 1.1272 0.051 Uiso 1 1 calc R . .
N18 N 0.0937(5) 0.1654(3) 1.2163(3) 0.0418(18) Uani 1 1 d . . .
H18A H 0.1557 0.1515 1.2033 0.050 Uiso 1 1 calc R . .
H18B H 0.1136 0.1936 1.2402 0.050 Uiso 1 1 calc R . .
P1 P 0.06126(16) 0.23190(8) 0.92035(9) 0.0299(5) Uani 1 1 d . . .
P4 P -0.14667(16) 0.21181(8) 1.06920(9) 0.0309(5) Uani 1 1 d . . .
P5 P 0.08549(16) 0.35940(8) 0.97443(8) 0.0292(5) Uani 1 1 d . . .
P8 P 0.07884(16) 0.27226(8) 1.14473(8) 0.0301(5) Uani 1 1 d . . .
Cl1 Cl 0.7261(2) 0.19531(14) 0.25454(13) 0.0802(9) Uani 1 1 d . . .
Cl4 Cl 0.6804(3) 0.27261(16) 0.86215(15) 0.0994(11) Uani 1 1 d . . .
Cl5 Cl 0.3097(2) 0.49647(10) 0.15931(10) 0.0613(7) Uani 1 1 d . . .
O41 O 0.6575(9) 0.2204(4) 0.8950(5) 0.157(4) Uani 1 1 d . . .
O42 O 0.7177(5) 0.2616(3) 0.8058(2) 0.0536(17) Uani 1 1 d . . .
O43 O 0.7683(6) 0.2937(4) 0.8985(3) 0.096(3) Uani 1 1 d . . .
O44 O 0.5844(5) 0.3040(3) 0.8563(3) 0.084(2) Uani 1 1 d . . .
O51 O 0.3869(10) 0.5281(5) 0.1351(4) 0.202(6) Uani 1 1 d . . .
O52 O 0.1996(7) 0.5079(4) 0.1321(3) 0.132(4) Uani 1 1 d . . .
O53 O 0.3262(9) 0.4394(3) 0.1515(3) 0.123(4) Uani 1 1 d . . .
O54 O 0.3083(6) 0.5097(3) 0.2191(3) 0.079(2) Uani 1 1 d . . .
O61 O 0.6603(6) 0.2425(3) 0.2587(3) 0.090(2) Uani 1 1 d . . .
O62 O 0.7050(8) 0.1697(4) 0.2029(3) 0.134(4) Uani 1 1 d . . .
O63 O 0.8377(6) 0.2064(4) 0.2662(5) 0.147(4) Uani 1 1 d . . .
O64 O 0.6944(9) 0.1609(4) 0.2980(4) 0.155(4) Uani 1 1 d . . .
Cl71 Cl 0.2265(4) 0.06865(19) 0.1056(2) 0.0870(12) Uiso 0.672(3) 1 d P A 1
Cl72 Cl 0.3200(8) 0.0481(4) 0.1346(4) 0.0870(12) Uiso 0.328(3) 1 d P A 2
O71 O 0.2618(7) 0.0900(4) 0.1629(4) 0.108(3) Uiso 1 1 d . . .
O741 O 0.1269(8) 0.1014(4) 0.0741(4) 0.078(3) Uiso 0.672(3) 1 d P . .
O742 O 0.4306(17) 0.0484(9) 0.1617(9) 0.078(3) Uiso 0.328(3) 1 d P . .
O731 O 0.1872(10) 0.0119(5) 0.1171(5) 0.113(4) Uiso 0.672(3) 1 d P . .
O732 O 0.314(2) -0.0077(11) 0.1507(11) 0.113(4) Uiso 0.328(3) 1 d P A .
O72 O 0.3189(7) 0.0627(3) 0.0717(4) 0.116(3) Uiso 1 1 d . . .
C101 C 0.9152(14) -0.0261(7) 0.0634(7) 0.051(5) Uiso 0.50 1 d P B 1
H10A H 0.9677 -0.0527 0.0801 0.062 Uiso 0.50 1 calc PR B 1
H10B H 0.9192 -0.0240 0.0222 0.062 Uiso 0.50 1 calc PR B 1
H10C H 0.8411 -0.0366 0.0707 0.062 Uiso 0.50 1 calc PR B 1
O100 O 0.9369(9) 0.0175(5) 0.0850(5) 0.046(3) Uiso 0.50 1 d P B 1
H100 H 0.9788 0.0341 0.0653 0.055 Uiso 0.50 1 calc PR B 1
C111 C 0.7329(15) 0.9634(8) 0.2709(8) 0.065(6) Uiso 0.50 1 d P C 2
H11C H 0.8079 0.9742 0.2844 0.078 Uiso 0.50 1 calc PR C 2
H11D H 0.7338 0.9277 0.2535 0.078 Uiso 0.50 1 calc PR C 2
H11E H 0.6888 0.9624 0.3032 0.078 Uiso 0.50 1 calc PR C 2
C112 C 0.7095(12) 0.9946(6) 0.1691(6) 0.033(4) Uiso 0.50 1 d P C 2
H11F H 0.6836 1.0264 0.1473 0.040 Uiso 0.50 1 calc PR C 2
H11G H 0.6715 0.9628 0.1527 0.040 Uiso 0.50 1 calc PR C 2
H11H H 0.7884 0.9905 0.1676 0.040 Uiso 0.50 1 calc PR C 2
N113 N 0.6868(10) 1.0009(5) 0.2296(5) 0.040(3) Uiso 0.50 1 d P C 2
C114 C 0.6264(13) 1.0335(7) 0.2511(7) 0.039(4) Uiso 0.50 1 d P C 2
H114 H 0.5927 1.0591 0.2251 0.047 Uiso 0.50 1 calc PR C 2
O115 O 0.6047(7) 1.0378(4) 0.2966(4) 0.021(2) Uiso 0.50 1 d P C 2

loop_
_atom_site_aniso_label
_atom_site_aniso_U_11
_atom_site_aniso_U_22
_atom_site_aniso_U_33
_atom_site_aniso_U_23
_atom_site_aniso_U_13
_atom_site_aniso_U_12
Pd1 0.0306(3) 0.0308(4) 0.0259(3) 0.0000(3) -0.0008(2) -0.0015(3)
Pd2 0.0301(3) 0.0332(4) 0.0309(4) 0.0032(3) 0.0006(3) -0.0003(3)
C2 0.028(4) 0.032(5) 0.030(4) -0.003(4) -0.002(3) 0.003(3)
C3 0.044(5) 0.031(5) 0.032(5) 0.002(4) -0.002(4) -0.005(4)
C6 0.031(4) 0.020(4) 0.030(4) -0.001(3) -0.007(3) -0.002(3)
C7 0.032(4) 0.029(4) 0.027(4) 0.005(4) -0.002(3) -0.001(3)
C12 0.053(5) 0.051(6) 0.018(4) 0.003(4) 0.002(4) -0.004(4)
C13 0.050(5) 0.041(5) 0.026(5) 0.001(4) -0.003(4) 0.006(4)
C16 0.054(6) 0.045(6) 0.050(6) 0.018(5) -0.003(5) -0.008(4)
C17 0.049(6) 0.063(7) 0.040(5) 0.015(5) -0.002(4) 0.000(5)
C21 0.034(4) 0.034(5) 0.021(4) -0.004(4) 0.000(3) 0.016(4)
C22 0.048(5) 0.048(6) 0.038(5) 0.001(4) 0.001(4) 0.020(4)
C23 0.089(8) 0.084(9) 0.036(6) -0.008(6) 0.010(5) 0.043(7)
C24 0.108(9) 0.066(8) 0.053(7) -0.009(6) 0.008(7) 0.038(7)
C25 0.101(9) 0.051(7) 0.047(7) -0.007(5) 0.002(6) 0.011(6)
C26 0.057(6) 0.051(6) 0.041(6) -0.018(5) 0.000(4) 0.014(5)
C31 0.044(5) 0.029(5) 0.039(5) -0.001(4) 0.002(4) 0.004(4)
C32 0.046(5) 0.023(5) 0.035(5) 0.004(4) -0.008(4) -0.008(4)
C33 0.041(5) 0.035(5) 0.059(6) -0.003(4) -0.014(5) 0.004(4)
C34 0.050(6) 0.023(5) 0.084(8) 0.007(5) 0.010(6) -0.017(4)
C35 0.037(5) 0.044(6) 0.068(7) 0.005(5) 0.006(5) -0.015(4)
C36 0.043(5) 0.043(6) 0.045(6) -0.013(4) -0.001(4) 0.009(4)
C41 0.032(4) 0.036(5) 0.022(4) 0.008(4) 0.002(3) 0.008(4)
C42 0.047(5) 0.039(5) 0.034(5) 0.004(4) 0.006(4) 0.002(4)
C43 0.031(5) 0.057(6) 0.033(5) -0.004(4) 0.002(4) 0.017(4)
C44 0.030(5) 0.058(6) 0.034(5) 0.003(4) 0.012(4) 0.005(4)
C45 0.023(4) 0.069(7) 0.036(5) 0.009(5) 0.002(4) -0.005(4)
C46 0.041(5) 0.025(4) 0.027(4) 0.001(3) -0.001(4) -0.005(3)
C51 0.034(4) 0.027(4) 0.028(4) -0.002(4) 0.007(3) 0.000(3)
C52 0.040(5) 0.045(6) 0.041(5) 0.008(4) -0.003(4) 0.002(4)
C53 0.040(5) 0.045(6) 0.055(6) 0.011(5) 0.004(4) 0.001(4)
C54 0.047(6) 0.050(6) 0.059(6) -0.001(5) 0.016(5) 0.010(4)
C55 0.055(6) 0.039(6) 0.051(6) -0.009(4) 0.012(5) -0.009(4)
C56 0.034(5) 0.033(5) 0.055(6) -0.008(4) 0.010(4) 0.004(4)
C61 0.039(5) 0.024(4) 0.029(4) 0.006(4) 0.006(4) 0.006(3)
C62 0.049(5) 0.035(5) 0.036(5) 0.009(4) -0.002(4) 0.003(4)
C63 0.053(6) 0.045(6) 0.049(6) 0.014(5) 0.015(5) 0.013(4)
C64 0.074(7) 0.034(6) 0.066(7) 0.012(5) 0.033(6) 0.013(5)
C65 0.062(7) 0.045(6) 0.042(6) 0.000(4) 0.008(5) -0.009(5)
C66 0.059(6) 0.023(5) 0.038(5) 0.006(4) 0.015(4) 0.001(4)
C71 0.037(5) 0.036(5) 0.029(5) 0.003(4) 0.002(4) -0.008(4)
C72 0.039(5) 0.039(5) 0.030(5) 0.005(4) 0.001(4) 0.005(4)
C73 0.039(5) 0.060(7) 0.052(6) 0.005(5) 0.020(4) -0.001(5)
C74 0.025(5) 0.088(8) 0.047(6) 0.001(5) 0.010(4) 0.005(5)
C75 0.040(6) 0.055(6) 0.057(6) 0.004(5) -0.002(5) 0.020(5)
C76 0.037(5) 0.039(5) 0.034(5) 0.005(4) 0.013(4) -0.001(4)
C81 0.054(6) 0.034(5) 0.034(5) 0.001(4) -0.006(4) -0.002(4)
C82 0.080(7) 0.046(6) 0.045(6) 0.008(5) -0.003(5) 0.014(5)
C83 0.163(13) 0.052(8) 0.034(6) -0.019(5) -0.004(7) 0.002(8)
C84 0.204(17) 0.039(7) 0.056(8) -0.012(6) -0.051(10) -0.037(9)
C85 0.119(10) 0.056(8) 0.067(8) -0.010(6) -0.037(7) -0.046(7)
C86 0.063(7) 0.061(7) 0.052(6) -0.002(5) -0.010(5) -0.003(5)
C91 0.032(5) 0.028(5) 0.051(6) 0.007(4) -0.011(4) -0.007(4)
C92 0.040(5) 0.032(5) 0.048(5) 0.002(4) -0.002(4) -0.003(4)
C93 0.021(5) 0.055(7) 0.099(8) 0.023(6) 0.001(5) -0.009(4)
C94 0.083(8) 0.036(6) 0.088(9) -0.015(6) -0.023(7) -0.001(6)
C95 0.085(9) 0.075(8) 0.092(9) -0.035(7) 0.041(7) -0.042(7)
C96 0.056(6) 0.050(6) 0.062(6) -0.024(5) 0.022(5) -0.023(5)
N11 0.039(4) 0.038(4) 0.022(3) 0.002(3) 0.005(3) -0.005(3)
N14 0.045(4) 0.037(4) 0.030(4) 0.000(3) 0.002(3) 0.004(3)
N15 0.044(4) 0.033(4) 0.051(5) 0.005(3) 0.002(3) -0.003(3)
N18 0.041(4) 0.043(4) 0.042(4) 0.014(3) 0.008(3) 0.007(3)
P1 0.0321(11) 0.0274(12) 0.0295(12) -0.0001(9) -0.0004(9) 0.0004(9)
P4 0.0285(11) 0.0323(12) 0.0313(12) 0.0001(10) 0.0011(9) -0.0018(9)
P5 0.0341(12) 0.0245(11) 0.0280(11) 0.0007(9) -0.0010(9) -0.0022(9)
P8 0.0330(11) 0.0315(12) 0.0253(11) 0.0026(9) 0.0007(9) 0.0014(9)
Cl1 0.071(2) 0.097(3) 0.074(2) 0.0074(18) 0.0111(16) -0.0064(17)
Cl4 0.089(3) 0.116(3) 0.091(3) 0.003(2) 0.003(2) -0.024(2)
Cl5 0.095(2) 0.0433(15) 0.0420(15) -0.0012(12) -0.0100(13) -0.0097(13)
O41 0.209(11) 0.128(9) 0.147(9) 0.027(7) 0.078(8) 0.003(8)
O42 0.051(4) 0.088(5) 0.022(3) -0.005(3) 0.003(3) -0.011(3)
O43 0.063(5) 0.172(8) 0.047(4) -0.009(5) -0.020(4) -0.003(5)
O44 0.042(4) 0.119(7) 0.090(5) 0.034(5) 0.007(4) 0.042(4)
O51 0.277(14) 0.216(12) 0.135(9) -0.072(8) 0.122(9) -0.184(11)
O52 0.130(7) 0.154(9) 0.095(6) -0.024(6) -0.067(6) 0.034(6)
O53 0.246(11) 0.062(6) 0.052(5) -0.012(4) -0.035(6) 0.053(6)
O54 0.135(6) 0.052(5) 0.046(4) -0.004(3) -0.016(4) 0.013(4)
O61 0.078(5) 0.075(6) 0.121(7) -0.011(5) 0.032(5) 0.026(4)
O62 0.182(9) 0.153(9) 0.061(5) -0.061(6) -0.013(6) 0.055(7)
O63 0.032(5) 0.137(8) 0.272(13) -0.039(8) 0.019(6) -0.012(5)
O64 0.217(11) 0.147(9) 0.109(7) 0.066(7) 0.050(8) -0.007(8)

loop_
_atom_type_symbol
_atom_type_description
_atom_type_scat_dispersion_real
_atom_type_scat_dispersion_imag
_atom_type_scat_source
C C 0.0033 0.0016 'International Tables Vol C Tables 4.2.6.8 and 6.1.1.4'
H H 0.0000 0.0000 'International Tables Vol C Tables 4.2.6.8 and 6.1.1.4'
O O 0.0106 0.0060 'International Tables Vol C Tables 4.2.6.8 and 6.1.1.4'
Pd Pd -0.9988 1.0072 'International Tables Vol C Tables 4.2.6.8 and 6.1.1.4'
N N 0.0061 0.0033 'International Tables Vol C Tables 4.2.6.8 and 6.1.1.4'
P P 0.1023 0.0942 'International Tables Vol C Tables 4.2.6.8 and 6.1.1.4'
Cl Cl 0.1484 0.1585 'International Tables Vol C Tables 4.2.6.8 and 6.1.1.4'

loop_
_geom_angle_atom_site_label_1
_geom_angle_atom_site_label_2
_geom_angle_atom_site_label_3
_geom_angle
N11 Pd1 N14 81.0(2)
N11 Pd1 P1 92.08(17)
N14 Pd1 P1 172.86(17)
N11 Pd1 P5 172.55(17)
N14 Pd1 P5 91.86(17)
P1 Pd1 P5 95.14(7)
N15 Pd2 N18 81.8(2)
N15 Pd2 P8 171.07(18)
N18 Pd2 P8 89.70(18)
N15 Pd2 P4 92.25(18)
N18 Pd2 P4 173.95(19)
P8 Pd2 P4 96.31(7)
C3 C2 P4 123.6(6)
C2 C3 P1 123.2(6)
C7 C6 P5 124.7(6)
C6 C7 P8 127.0(6)
C13 C12 N11 110.5(6)
N14 C13 C12 106.0(6)
C17 C16 N15 108.8(7)
C16 C17 N18 110.3(7)
C26 C21 C22 117.9(7)
C26 C21 P8 120.8(6)
C22 C21 P8 121.4(6)
C21 C22 C23 119.1(9)
C22 C23 C24 120.6(10)
C25 C24 C23 120.7(10)
C24 C25 C26 118.0(10)
C25 C26 C21 123.8(9)
C36 C31 C32 120.1(8)
C36 C31 P5 118.8(6)
C32 C31 P5 120.8(6)
C33 C32 C31 119.1(8)
C34 C33 C32 122.1(8)
C35 C34 C33 118.9(8)
C34 C35 C36 121.4(9)
C31 C36 C35 118.2(8)
C42 C41 C46 118.2(7)
C42 C41 P8 118.6(6)
C46 C41 P8 122.9(6)
C41 C42 C43 122.0(8)
C44 C43 C42 119.2(8)
C45 C44 C43 120.1(7)
C44 C45 C46 121.8(8)
C41 C46 C45 118.7(7)
C56 C51 C52 118.9(7)
C56 C51 P4 121.4(6)
C52 C51 P4 119.8(6)
C53 C52 C51 119.5(8)
C54 C53 C52 121.0(8)
C53 C54 C55 118.7(8)
C56 C55 C54 120.9(8)
C55 C56 C51 120.9(8)
C66 C61 C62 120.4(7)
C66 C61 P5 120.9(6)
C62 C61 P5 117.8(6)
C61 C62 C63 119.8(8)
C64 C63 C62 119.7(9)
C63 C64 C65 119.2(9)
C66 C65 C64 122.0(9)
C65 C66 C61 118.8(8)
C72 C71 C76 118.8(7)
C72 C71 P1 120.9(6)
C76 C71 P1 120.1(6)
C73 C72 C71 120.4(8)
C74 C73 C72 120.8(8)
C73 C74 C75 120.4(8)
C74 C75 C76 119.5(8)
C75 C76 C71 120.1(8)
C86 C81 C82 117.3(8)
C86 C81 P1 122.0(7)
C82 C81 P1 120.6(7)
C81 C82 C83 118.7(10)
C84 C83 C82 120.3(11)
C85 C84 C83 119.1(11)
C86 C85 C84 121.5(12)
C85 C86 C81 123.0(11)
C92 C91 C96 117.8(7)
C92 C91 P4 120.0(7)
C96 C91 P4 122.2(7)
C91 C92 C93 119.1(8)
C94 C93 C92 118.8(9)
C95 C94 C93 122.9(9)
C94 C95 C96 117.7(10)
C95 C96 C91 123.7(9)
C12 N11 Pd1 109.6(4)
C13 N14 Pd1 108.8(5)
C16 N15 Pd2 109.9(5)
C17 N18 Pd2 108.1(5)
C81 P1 C71 105.0(4)
C81 P1 C3 102.2(4)
C71 P1 C3 104.1(4)
C81 P1 Pd1 113.5(3)
C71 P1 Pd1 116.0(3)
C3 P1 Pd1 114.4(3)
C2 P4 C51 103.3(3)
C2 P4 C91 103.2(4)
C51 P4 C91 105.1(4)
C2 P4 Pd2 115.0(2)
C51 P4 Pd2 115.3(3)
C91 P4 Pd2 113.5(2)
C6 P5 C61 99.9(3)
C6 P5 C31 102.8(3)
C61 P5 C31 111.7(4)
C6 P5 Pd1 119.1(2)
C61 P5 Pd1 111.0(3)
C31 P5 Pd1 111.6(3)
C21 P8 C7 101.5(3)
C21 P8 C41 108.0(3)
C7 P8 C41 103.1(3)
C21 P8 Pd2 115.0(3)
C7 P8 Pd2 117.5(2)
C41 P8 Pd2 110.6(3)
O62 Cl1 O63 110.9(7)
O62 Cl1 O64 108.3(7)
O63 Cl1 O64 108.5(7)
O62 Cl1 O61 112.7(5)
O63 Cl1 O61 111.8(5)
O64 Cl1 O61 104.3(6)
O43 Cl4 O44 115.7(6)
O43 Cl4 O42 109.0(4)
O44 Cl4 O42 110.6(4)
O43 Cl4 O41 100.2(6)
O44 Cl4 O41 108.6(6)
O42 Cl4 O41 112.4(5)
O51 Cl5 O54 110.2(5)
O51 Cl5 O53 113.0(7)
O54 Cl5 O53 111.3(4)
O51 Cl5 O52 110.3(7)
O54 Cl5 O52 106.0(5)
O53 Cl5 O52 105.7(5)
O72 Cl71 O71 111.4(6)
O72 Cl71 O731 106.3(7)
O71 Cl71 O731 104.0(7)
O72 Cl71 O741 113.7(6)
O71 Cl71 O741 112.3(6)
O731 Cl71 O741 108.5(7)
O732 Cl72 O742 87.6(15)
O732 Cl72 O71 121.8(14)
O742 Cl72 O71 106.1(11)
O732 Cl72 O72 119.3(13)
O742 Cl72 O72 110.0(11)
O71 Cl72 O72 108.5(8)
O732 Cl72 O731 61.8(11)
O742 Cl72 O731 149.3(12)
O71 Cl72 O731 89.3(7)
O72 Cl72 O731 89.1(7)
Cl72 O71 Cl71 55.7(5)
Cl71 O731 O732 93.1(11)
Cl71 O731 Cl72 46.2(5)
O732 O731 Cl72 46.9(9)
Cl72 O732 O731 71.2(13)
Cl71 O72 Cl72 54.7(5)
C114 N113 C111 111.2(15)
C114 N113 C112 129.7(14)
C111 N113 C112 118.9(14)
O115 C114 N113 131.0(17)

loop_
_geom_bond_atom_site_label_1
_geom_bond_atom_site_label_2
_geom_bond_distance
Pd1 N11 2.072(5)
Pd1 N14 2.121(6)
Pd1 P1 2.270(2)
Pd1 P5 2.279(2)
Pd2 N15 2.087(6)
Pd2 N18 2.089(6)
Pd2 P8 2.282(2)
Pd2 P4 2.2884(19)
C2 C3 1.319(10)
C2 P4 1.806(8)
C3 P1 1.817(8)
C6 C7 1.294(10)
C6 P5 1.799(7)
C7 P8 1.796(7)
C12 C13 1.485(10)
C12 N11 1.491(9)
C13 N14 1.459(8)
C16 C17 1.459(11)
C16 N15 1.517(9)
C17 N18 1.464(9)
C21 C26 1.380(11)
C21 C22 1.384(11)
C21 P8 1.799(7)
C22 C23 1.394(11)
C23 C24 1.399(14)
C24 C25 1.346(13)
C25 C26 1.379(11)
C31 C36 1.396(11)
C31 C32 1.399(10)
C31 P5 1.826(8)
C32 C33 1.380(11)
C33 C34 1.373(12)
C34 C35 1.369(11)
C35 C36 1.418(11)
C41 C42 1.374(10)
C41 C46 1.396(9)
C41 P8 1.818(7)
C42 C43 1.395(10)
C43 C44 1.358(10)
C44 C45 1.355(11)
C45 C46 1.399(10)
C51 C56 1.379(10)
C51 C52 1.393(9)
C51 P4 1.807(7)
C52 C53 1.374(11)
C53 C54 1.373(11)
C54 C55 1.381(11)
C55 C56 1.349(11)
C61 C66 1.400(10)
C61 C62 1.402(10)
C61 P5 1.805(7)
C62 C63 1.406(11)
C63 C64 1.378(12)
C64 C65 1.416(12)
C65 C66 1.362(11)
C71 C72 1.380(10)
C71 C76 1.403(10)
C71 P1 1.802(8)
C72 C73 1.371(10)
C73 C74 1.368(11)
C74 C75 1.373(12)
C75 C76 1.393(10)
C81 C86 1.378(11)
C81 C82 1.408(12)
C81 P1 1.799(8)
C82 C83 1.416(13)
C83 C84 1.383(17)
C84 C85 1.352(17)
C85 C86 1.331(12)
C91 C92 1.387(11)
C91 C96 1.408(11)
C91 P4 1.820(7)
C92 C93 1.406(11)
C93 C94 1.399(13)
C94 C95 1.341(14)
C95 C96 1.349(11)
Cl1 O62 1.346(7)
Cl1 O63 1.369(7)
Cl1 O64 1.393(8)
Cl1 O61 1.408(7)
Cl4 O43 1.380(7)
Cl4 O44 1.381(6)
Cl4 O42 1.445(6)
Cl4 O41 1.522(10)
Cl5 O51 1.372(8)
Cl5 O54 1.419(6)
Cl5 O53 1.424(7)
Cl5 O52 1.433(8)
Cl71 O72 1.434(9)
Cl71 O71 1.443(9)
Cl71 O731 1.499(13)
Cl71 O741 1.557(10)
Cl72 O732 1.42(3)
Cl72 O742 1.41(2)
Cl72 O71 1.437(11)
Cl72 O72 1.492(12)
Cl72 O731 1.835(15)
O731 O732 1.71(3)
C101 O100 1.193(17)
C111 N113 1.395(19)
C112 N113 1.457(17)
N113 C114 1.219(18)
C114 O115 1.113(16)
